data_2020615
loop_
_publ_author_name
'Ishida, Takayuki'
'Kanetomo, Takuya'
'Yamasaki, Masaru'

_publ_section_title
;
 An iron(II) complex tripodally chelated with
 1,1,1-tris(pyridin-2-yl)ethane showing room-temperature spin-crossover
 behaviour
;
_journal_coeditor_code YP3112
_journal_issue 11
_journal_name_full 'Acta Crystallographica Section C'
_journal_page_first 797
_journal_page_last 801
_journal_paper_doi 10.1107/S2053229616004174
_journal_volume 72
_journal_year 2016
_chemical_formula_iupac '(C24 H20 P) [Fe (N C S)3 (C17 H15 N3)]'
_chemical_formula_moiety 'C20 H15 Fe N6 S3, C24 H20 P'
_chemical_formula_sum 'C44 H35 Fe N6 P S3'
_chemical_formula_weight 830.78
_chemical_name_systematic
'Tetraphenylphosphonium tris(thiocyanato-\k<i>N</i>)[1,1,1-tris(pyridin-2-yl)ethane-\k^3^<i>N</i>,<i>N</i>',<i>N</i>'']ferrate(II)'
_space_group_crystal_system monoclinic
_space_group_IT_number 14
_space_group_name_Hall '-P 2ybc'
_space_group_name_H-M_alt 'P 1 21/c 1'
_symmetry_space_group_name_Hall '-P 2ybc'
_symmetry_space_group_name_H-M 'P 1 21/c 1'
_atom_sites_solution_hydrogens geom
_atom_sites_solution_primary direct
_atom_sites_solution_secondary difmap
_cell_angle_alpha 90.0000
_cell_angle_beta 93.316(18)
_cell_angle_gamma 90.0000
_cell_formula_units_Z 4
_cell_length_a 9.069(2)
_cell_length_b 15.984(3)
_cell_length_c 28.820(6)
_cell_measurement_reflns_used 10253
_cell_measurement_temperature 296
_cell_measurement_theta_max 25.66
_cell_measurement_theta_min 2.25
_cell_volume 4170.7(15)
_computing_cell_refinement
;
RAPID-AUTO (Rigaku, 1998)
;
_computing_data_collection
;
RAPID-AUTO (Rigaku, 1998)
;
_computing_data_reduction
;
RAPID-AUTO (Rigaku, 1998)
;
_computing_molecular_graphics
;
CrystalStructure (Rigaku, 2015)
;
_computing_publication_material
;
CrystalStructure (Rigaku, 2015)
;
_computing_structure_refinement
;
SHELXL2014 (Sheldrick, 2015)
;
_computing_structure_solution
;
SIR2004 (Burla <i>et al.</i>,  2005)
;
_diffrn_ambient_temperature 296
_diffrn_detector_area_resol_mean 10.000
_diffrn_measured_fraction_theta_full 0.990
_diffrn_measured_fraction_theta_max 0.989
_diffrn_measurement_device_type 'Rigaku R-AXIS RAPID'
_diffrn_measurement_method \w
_diffrn_radiation_type 'Mo K\a'
_diffrn_radiation_wavelength 0.71073
_diffrn_reflns_av_R_equivalents 0.0684
_diffrn_reflns_limit_h_max 10
_diffrn_reflns_limit_h_min -11
_diffrn_reflns_limit_k_max 18
_diffrn_reflns_limit_k_min -19
_diffrn_reflns_limit_l_max 35
_diffrn_reflns_limit_l_min -35
_diffrn_reflns_number 21505
_diffrn_reflns_theta_full 25.242
_diffrn_reflns_theta_max 25.679
_diffrn_reflns_theta_min 2.585
_diffrn_standards_number 0
_exptl_absorpt_coefficient_mu 0.589
_exptl_absorpt_correction_T_max 0.838
_exptl_absorpt_correction_T_min 0.313
_exptl_absorpt_correction_type multi-scan
_exptl_absorpt_process_details
;
(ABSCOR; Higashi, 1995)
;
_exptl_crystal_colour red
_exptl_crystal_density_diffrn 1.323
_exptl_crystal_density_method 'not measured'
_exptl_crystal_description block
_exptl_crystal_F_000 1720.00
_exptl_crystal_size_max 0.45
_exptl_crystal_size_mid 0.35
_exptl_crystal_size_min 0.30
_refine_diff_density_max 0.27
_refine_diff_density_min -0.21
_refine_ls_extinction_method none
_refine_ls_goodness_of_fit_ref 0.627
_refine_ls_hydrogen_treatment constr
_refine_ls_number_parameters 496
_refine_ls_number_reflns 7829
_refine_ls_number_restraints 0
_refine_ls_R_factor_all 0.1186
_refine_ls_R_factor_gt 0.0338
_refine_ls_shift/su_max 0.001
_refine_ls_structure_factor_coef Fsqd
_refine_ls_weighting_details 'w = 1/[\s^2^(Fo^2^)]'
_refine_ls_weighting_scheme calc
_refine_ls_wR_factor_gt 0.0444
_refine_ls_wR_factor_ref 0.0507
_reflns_number_gt 3173
_reflns_number_total 7829
_reflns_threshold_expression F^2^>2.0\s(F^2^)
_cod_data_source_file yp3112sup1.cif
_cod_data_source_block I296K
_cod_depositor_comments 'Adding full bibliography for 2020614--2020615.cif.'
_cod_original_cell_volume 4170.7(16)
_cod_database_code 2020615
_cod_database_fobs_code 2020615

loop_
_space_group_symop_id
_space_group_symop_operation_xyz
1 +X,+Y,+Z
2 -X,1/2+Y,1/2-Z
3 -X,-Y,-Z
4 +X,-1/2-Y,-1/2+Z

loop_
_atom_site_type_symbol
_atom_site_label
_atom_site_fract_x
_atom_site_fract_y
_atom_site_fract_z
_atom_site_U_iso_or_equiv
_atom_site_adp_type
_atom_site_calc_flag
_atom_site_occupancy
Fe Fe1 1.02003(4) 0.23643(2) 0.40158(2) 0.04793(12) Uani d 1
S S1 1.37377(9) 0.34500(5) 0.51600(3) 0.0833(3) Uani d 1
S S2 1.34031(9) 0.00341(5) 0.37799(3) 0.0752(3) Uani d 1
S S3 1.25211(10) 0.41611(5) 0.29399(3) 0.0922(3) Uani d 1
P P1 0.97168(7) 0.23805(4) 0.15225(2) 0.04277(18) Uani d 1
N N1 0.8732(2) 0.33542(12) 0.40325(6) 0.0395(5) Uani d 1
N N2 0.8706(2) 0.18808(11) 0.35068(6) 0.0367(5) Uani d 1
N N3 0.8786(2) 0.17910(12) 0.44666(6) 0.0443(6) Uani d 1
N N4 1.1490(3) 0.28407(14) 0.45500(8) 0.0702(8) Uani d 1
N N5 1.1475(3) 0.13214(15) 0.39822(8) 0.0661(7) Uani d 1
N N6 1.1318(3) 0.29976(14) 0.35232(8) 0.0645(7) Uani d 1
C C1 0.6684(2) 0.23396(15) 0.39835(7) 0.0368(6) Uani d 1
C C2 0.7262(3) 0.32479(15) 0.39998(7) 0.0405(7) Uani d 1
C C3 0.6323(3) 0.39274(18) 0.39938(9) 0.0688(9) Uani d 1
H H3 0.5307 0.3849 0.3957 0.083 Uiso calc 1
C C4 0.6900(4) 0.47252(19) 0.40431(10) 0.0801(10) Uani d 1
H H4 0.6274 0.5186 0.4043 0.096 Uiso calc 1
C C5 0.8396(4) 0.48342(18) 0.40922(9) 0.0646(8) Uani d 1
H H5 0.8805 0.5364 0.4135 0.078 Uiso calc 1
C C6 0.9276(3) 0.41367(18) 0.40768(7) 0.0541(7) Uani d 1
H H6 1.0296 0.4208 0.4098 0.065 Uiso calc 1
C C7 0.7244(3) 0.18679(14) 0.35604(8) 0.0354(6) Uani d 1
C C8 0.6313(3) 0.14150(15) 0.32623(8) 0.0526(7) Uani d 1
H H8 0.5303 0.1412 0.3303 0.063 Uiso calc 1
C C9 0.6869(4) 0.09650(17) 0.29030(9) 0.0682(9) Uani d 1
H H9 0.6246 0.0645 0.2706 0.082 Uiso calc 1
C C10 0.8363(3) 0.09984(17) 0.28409(9) 0.0607(8) Uani d 1
H H10 0.8768 0.0714 0.2597 0.073 Uiso calc 1
C C11 0.9239(3) 0.14638(15) 0.31489(8) 0.0488(7) Uani d 1
H H11 1.0248 0.1491 0.3107 0.059 Uiso calc 1
C C12 0.7305(3) 0.18721(14) 0.44197(8) 0.0409(7) Uani d 1
C C13 0.6402(3) 0.15355(17) 0.47420(10) 0.0685(9) Uani d 1
H H13 0.5386 0.1615 0.4711 0.082 Uiso calc 1
C C14 0.7018(5) 0.1086(2) 0.51057(11) 0.0915(12) Uani d 1
H H14 0.6418 0.0857 0.5324 0.110 Uiso calc 1
C C15 0.8519(5) 0.09693(19) 0.51517(11) 0.0837(11) Uani d 1
H H15 0.8949 0.0651 0.5394 0.100 Uiso calc 1
C C16 0.9367(3) 0.13410(16) 0.48262(10) 0.0617(8) Uani d 1
H H16 1.0387 0.1277 0.4857 0.074 Uiso calc 1
C C17 0.4990(2) 0.23388(15) 0.39598(8) 0.0598(7) Uani d 1
H H17A 0.4625 0.2632 0.3686 0.072 Uiso calc 1
H H17B 0.4637 0.1773 0.3948 0.072 Uiso calc 1
H H17C 0.4648 0.2611 0.4230 0.072 Uiso calc 1
C C18 1.2405(3) 0.30957(16) 0.48085(10) 0.0573(8) Uani d 1
C C19 1.2270(3) 0.07833(18) 0.39016(9) 0.0526(8) Uani d 1
C C20 1.1810(3) 0.34828(18) 0.32792(9) 0.0538(8) Uani d 1
C C21 0.8316(3) 0.28044(14) 0.18661(9) 0.0468(7) Uani d 1
C C22 0.6902(3) 0.29488(17) 0.16658(10) 0.0717(9) Uani d 1
H H22 0.6680 0.2837 0.1353 0.086 Uiso calc 1
C C23 0.5834(4) 0.3264(2) 0.19452(14) 0.0965(12) Uani d 1
H H23 0.4890 0.3362 0.1813 0.116 Uiso calc 1
C C24 0.6115(5) 0.3435(2) 0.24026(15) 0.0948(13) Uani d 1
H H24 0.5374 0.3642 0.2581 0.114 Uiso calc 1
C C25 0.7503(4) 0.32976(18) 0.25975(11) 0.0776(10) Uani d 1
H H25 0.7707 0.3409 0.2911 0.093 Uiso calc 1
C C26 0.8611(3) 0.29940(14) 0.23314(10) 0.0607(8) Uani d 1
H H26 0.9558 0.2917 0.2466 0.073 Uiso calc 1
C C27 0.8846(3) 0.17316(15) 0.10842(9) 0.0440(7) Uani d 1
C C28 0.7878(3) 0.11047(17) 0.12126(10) 0.0622(8) Uani d 1
H H28 0.7646 0.1052 0.1521 0.075 Uiso calc 1
C C29 0.7268(3) 0.05652(18) 0.08830(13) 0.0756(10) Uani d 1
H H29 0.6651 0.0137 0.0973 0.091 Uiso calc 1
C C30 0.7557(4) 0.0651(2) 0.04246(12) 0.0858(11) Uani d 1
H H30 0.7126 0.0291 0.0202 0.103 Uiso calc 1
C C31 0.8495(4) 0.1276(2) 0.02968(10) 0.0855(11) Uani d 1
H H31 0.8693 0.1338 -0.0014 0.103 Uiso calc 1
C C32 0.9142(3) 0.18110(17) 0.06228(9) 0.0587(8) Uani d 1
H H32 0.9781 0.2227 0.0531 0.070 Uiso calc 1
C C33 1.0789(3) 0.31874(16) 0.12732(8) 0.0422(7) Uani d 1
C C34 1.0426(3) 0.40189(17) 0.13166(8) 0.0517(7) Uani d 1
H H34 0.9599 0.4170 0.1474 0.062 Uiso calc 1
C C35 1.1287(3) 0.46305(17) 0.11272(9) 0.0630(8) Uani d 1
H H35 1.1042 0.5192 0.1158 0.076 Uiso calc 1
C C36 1.2519(4) 0.4405(2) 0.08916(9) 0.0705(9) Uani d 1
H H36 1.3105 0.4816 0.0767 0.085 Uiso calc 1
C C37 1.2874(3) 0.3576(2) 0.08422(9) 0.0747(9) Uani d 1
H H37 1.3688 0.3424 0.0679 0.090 Uiso calc 1
C C38 1.2016(3) 0.29646(17) 0.10361(9) 0.0642(8) Uani d 1
H H38 1.2265 0.2403 0.1007 0.077 Uiso calc 1
C C39 1.0975(3) 0.17772(16) 0.18907(8) 0.0417(7) Uani d 1
C C40 1.0840(3) 0.09190(17) 0.19362(8) 0.0544(7) Uani d 1
H H40 1.0132 0.0630 0.1753 0.065 Uiso calc 1
C C41 1.1755(4) 0.04940(18) 0.22533(11) 0.0741(9) Uani d 1
H H41 1.1667 -0.0083 0.2282 0.089 Uiso calc 1
C C42 1.2802(3) 0.0918(2) 0.25276(10) 0.0807(10) Uani d 1
H H42 1.3414 0.0629 0.2742 0.097 Uiso calc 1
C C43 1.2937(3) 0.1765(2) 0.24828(10) 0.0797(10) Uani d 1
H H43 1.3642 0.2052 0.2668 0.096 Uiso calc 1
C C44 1.2045(3) 0.21929(18) 0.21682(9) 0.0630(8) Uani d 1
H H44 1.2153 0.2769 0.2139 0.076 Uiso calc 1

loop_
_atom_site_aniso_label
_atom_site_aniso_U_11
_atom_site_aniso_U_22
_atom_site_aniso_U_33
_atom_site_aniso_U_12
_atom_site_aniso_U_13
_atom_site_aniso_U_23
Fe1 0.0444(2) 0.0464(3) 0.0538(2) -0.0058(2) 0.00950(19) -0.0023(2)
S1 0.0868(7) 0.0824(6) 0.0795(6) -0.0148(6) -0.0053(5) -0.0166(5)
S2 0.0762(6) 0.0622(6) 0.0896(6) 0.0103(5) 0.0250(5) 0.0186(4)
S3 0.1172(8) 0.0684(6) 0.0963(7) 0.0014(6) 0.0508(6) 0.0148(5)
P1 0.0441(5) 0.0419(4) 0.0424(4) 0.0011(4) 0.0037(4) 0.0040(3)
N1 0.0381(15) 0.0356(14) 0.0447(13) -0.0064(12) 0.0032(11) 0.0007(10)
N2 0.0375(14) 0.0397(13) 0.0338(13) -0.0011(12) 0.0088(11) -0.0034(9)
N3 0.0505(16) 0.0426(14) 0.0391(14) 0.0034(12) -0.0026(12) 0.0010(10)
N4 0.0560(17) 0.0636(18) 0.092(2) -0.0026(15) 0.0129(15) -0.0100(14)
N5 0.0478(18) 0.069(2) 0.0820(19) -0.0083(15) 0.0063(14) -0.0087(14)
N6 0.0616(18) 0.0701(19) 0.0628(18) 0.0018(15) 0.0112(14) 0.0021(12)
C1 0.0283(15) 0.0400(16) 0.0428(15) -0.0059(14) 0.0069(12) -0.0042(13)
C2 0.0397(19) 0.0412(18) 0.0410(16) -0.0004(16) 0.0053(14) -0.0024(12)
C3 0.049(2) 0.052(2) 0.105(3) 0.0040(19) 0.0035(17) -0.0113(17)
C4 0.079(3) 0.041(2) 0.120(3) 0.020(2) 0.009(2) -0.0040(17)
C5 0.074(3) 0.039(2) 0.082(2) -0.005(2) 0.0134(19) -0.0040(15)
C6 0.055(2) 0.050(2) 0.0566(19) -0.0088(19) 0.0055(15) -0.0024(15)
C7 0.0316(17) 0.0390(16) 0.0358(16) -0.0006(14) 0.0028(13) 0.0014(12)
C8 0.0399(18) 0.0656(19) 0.0523(18) -0.0048(16) 0.0031(15) -0.0126(15)
C9 0.073(2) 0.080(2) 0.051(2) -0.018(2) -0.0042(18) -0.0170(16)
C10 0.066(2) 0.068(2) 0.0491(19) -0.005(2) 0.0149(17) -0.0130(15)
C11 0.0466(18) 0.0563(18) 0.0446(17) -0.0046(16) 0.0122(15) -0.0032(14)
C12 0.047(2) 0.0371(16) 0.0402(17) -0.0074(15) 0.0155(15) -0.0059(12)
C13 0.076(2) 0.075(2) 0.057(2) -0.011(2) 0.0255(19) 0.0108(16)
C14 0.135(4) 0.081(3) 0.062(3) -0.016(3) 0.039(3) 0.0144(19)
C15 0.144(4) 0.060(2) 0.047(2) 0.006(3) -0.005(3) 0.0090(16)
C16 0.079(2) 0.0519(19) 0.053(2) 0.0051(18) -0.0103(19) -0.0024(15)
C17 0.0430(18) 0.0650(19) 0.0722(19) -0.0011(17) 0.0105(14) -0.0151(15)
C18 0.064(2) 0.0421(19) 0.069(2) 0.0008(17) 0.0276(18) -0.0044(15)
C19 0.042(2) 0.061(2) 0.0546(19) -0.0180(17) 0.0012(15) 0.0051(16)
C20 0.044(2) 0.064(2) 0.055(2) 0.0109(18) 0.0080(15) -0.0044(15)
C21 0.052(2) 0.0451(17) 0.0447(18) -0.0035(16) 0.0121(15) 0.0055(14)
C22 0.049(2) 0.089(3) 0.079(2) 0.0033(19) 0.018(2) 0.0034(17)
C23 0.052(2) 0.102(3) 0.139(4) 0.009(2) 0.034(3) 0.009(3)
C24 0.106(4) 0.060(2) 0.127(4) 0.004(3) 0.075(3) 0.004(2)
C25 0.115(3) 0.050(2) 0.072(2) 0.003(2) 0.043(3) 0.0026(16)
C26 0.075(2) 0.0448(18) 0.064(2) 0.0051(17) 0.0221(19) 0.0042(15)
C27 0.0429(18) 0.0448(17) 0.0439(18) 0.0007(15) -0.0007(14) 0.0036(13)
C28 0.059(2) 0.063(2) 0.065(2) -0.0140(18) 0.0038(17) -0.0013(16)
C29 0.061(2) 0.067(2) 0.096(3) -0.0254(18) -0.017(2) 0.000(2)
C30 0.098(3) 0.071(3) 0.084(3) -0.001(2) -0.037(2) -0.019(2)
C31 0.124(3) 0.077(3) 0.054(2) 0.001(2) -0.015(2) -0.0017(19)
C32 0.073(2) 0.0535(19) 0.0484(19) -0.0059(17) -0.0041(17) 0.0049(15)
C33 0.0425(19) 0.0394(18) 0.0450(17) -0.0004(15) 0.0047(14) 0.0066(12)
C34 0.053(2) 0.049(2) 0.0537(19) -0.0020(18) 0.0074(15) 0.0011(14)
C35 0.070(2) 0.048(2) 0.071(2) -0.0076(19) 0.0035(18) 0.0036(15)
C36 0.073(3) 0.059(2) 0.079(2) -0.022(2) 0.0085(19) 0.0171(17)
C37 0.059(2) 0.070(2) 0.099(3) -0.005(2) 0.0364(18) 0.0124(19)
C38 0.060(2) 0.052(2) 0.082(2) 0.0067(18) 0.0215(18) 0.0076(15)
C39 0.0413(18) 0.0434(18) 0.0403(16) 0.0009(15) 0.0007(14) -0.0006(13)
C40 0.059(2) 0.047(2) 0.0568(19) 0.0070(17) -0.0010(16) 0.0003(15)
C41 0.079(2) 0.055(2) 0.088(3) 0.018(2) 0.005(2) 0.0176(19)
C42 0.065(3) 0.097(3) 0.078(3) 0.011(2) -0.015(2) 0.029(2)
C43 0.066(2) 0.088(3) 0.083(3) -0.009(2) -0.015(2) 0.018(2)
C44 0.0575(19) 0.062(2) 0.068(2) -0.0010(19) -0.0098(17) 0.0160(17)

loop_
_atom_type_symbol
_atom_type_description
_atom_type_scat_dispersion_real
_atom_type_scat_dispersion_imag
_atom_type_scat_source
C C 0.0033 0.0016
;
International Tables for Crystallography
(Vol. C, Tables 4.2.6.8 and 6.1.1.4)
;
H H 0.0000 0.0000
;
International Tables for Crystallography
(Vol. C, Table 6.1.1.4)
;
Fe Fe 0.3463 0.8444
;
International Tables for Crystallography
(Vol. C, Tables 4.2.6.8 and 6.1.1.4)
;
N N 0.0061 0.0033
;
International Tables for Crystallography
(Vol. C, Tables 4.2.6.8 and 6.1.1.4)
;
P P 0.1023 0.0942
;
International Tables for Crystallography
(Vol. C, Tables 4.2.6.8 and 6.1.1.4)
;
S S 0.1246 0.1234
;
International Tables for Crystallography
(Vol. C, Tables 4.2.6.8 and 6.1.1.4)
;

loop_
_geom_angle_atom_site_label_1
_geom_angle_atom_site_label_2
_geom_angle_atom_site_label_3
_geom_angle
N4 Fe1 N5 92.26(9)
N4 Fe1 N6 93.07(10)
N5 Fe1 N6 93.81(9)
N4 Fe1 N1 92.23(8)
N5 Fe1 N1 174.55(9)
N6 Fe1 N1 89.04(9)
N4 Fe1 N2 174.58(9)
N5 Fe1 N2 90.61(8)
N6 Fe1 N2 91.32(9)
N1 Fe1 N2 84.67(8)
N4 Fe1 N3 92.32(9)
N5 Fe1 N3 92.34(9)
N6 Fe1 N3 171.65(9)
N1 Fe1 N3 84.38(8)
N2 Fe1 N3 82.97(8)
C27 P1 C21 108.23(12)
C27 P1 C33 111.31(12)
C21 P1 C33 111.65(12)
C27 P1 C39 110.29(12)
C21 P1 C39 108.90(11)
C33 P1 C39 106.44(12)
C2 N1 C6 118.7(2)
C2 N1 Fe1 122.63(18)
C6 N1 Fe1 118.63(19)
C11 N2 C7 118.9(2)
C11 N2 Fe1 118.41(18)
C7 N2 Fe1 121.98(16)
C16 N3 C12 118.2(2)
C16 N3 Fe1 119.14(19)
C12 N3 Fe1 122.62(17)
C18 N4 Fe1 169.2(3)
C19 N5 Fe1 169.5(3)
C20 N6 Fe1 167.0(2)
C17 C1 C12 110.7(2)
C17 C1 C2 109.8(2)
C12 C1 C2 108.90(18)
C17 C1 C7 109.8(2)
C12 C1 C7 106.61(19)
C2 C1 C7 110.90(18)
N1 C2 C3 120.7(2)
N1 C2 C1 117.1(2)
C3 C2 C1 122.1(2)
C2 C3 C4 119.7(3)
C2 C3 H3 120.2
C4 C3 H3 120.2
C5 C4 C3 119.7(3)
C5 C4 H4 120.1
C3 C4 H4 120.1
C4 C5 C6 117.9(3)
C4 C5 H5 121.0
C6 C5 H5 121.0
N1 C6 C5 123.1(3)
N1 C6 H6 118.5
C5 C6 H6 118.5
N2 C7 C8 120.7(2)
N2 C7 C1 117.1(2)
C8 C7 C1 122.1(2)
C7 C8 C9 120.4(3)
C7 C8 H8 119.8
C9 C8 H8 119.8
C10 C9 C8 118.8(3)
C10 C9 H9 120.6
C8 C9 H9 120.6
C11 C10 C9 118.2(3)
C11 C10 H10 120.9
C9 C10 H10 120.9
N2 C11 C10 123.0(2)
N2 C11 H11 118.5
C10 C11 H11 118.5
N3 C12 C13 121.4(3)
N3 C12 C1 116.3(2)
C13 C12 C1 122.3(3)
C14 C13 C12 119.3(3)
C14 C13 H13 120.3
C12 C13 H13 120.3
C13 C14 C15 120.4(3)
C13 C14 H14 119.8
C15 C14 H14 119.8
C14 C15 C16 117.7(3)
C14 C15 H15 121.2
C16 C15 H15 121.2
N3 C16 C15 123.0(3)
N3 C16 H16 118.5
C15 C16 H16 118.5
C1 C17 H17A 109.5
C1 C17 H17B 109.5
H17A C17 H17B 109.5
C1 C17 H17C 109.5
H17A C17 H17C 109.5
H17B C17 H17C 109.5
N4 C18 S1 178.0(3)
N5 C19 S2 178.9(3)
N6 C20 S3 179.2(3)
C26 C21 C22 119.1(3)
C26 C21 P1 121.0(2)
C22 C21 P1 119.9(2)
C23 C22 C21 118.4(3)
C23 C22 H22 120.8
C21 C22 H22 120.8
C24 C23 C22 122.6(4)
C24 C23 H23 118.7
C22 C23 H23 118.7
C23 C24 C25 118.9(4)
C23 C24 H24 120.5
C25 C24 H24 120.5
C24 C25 C26 120.6(3)
C24 C25 H25 119.7
C26 C25 H25 119.7
C21 C26 C25 120.4(3)
C21 C26 H26 119.8
C25 C26 H26 119.8
C32 C27 C28 118.9(2)
C32 C27 P1 121.8(2)
C28 C27 P1 119.3(2)
C29 C28 C27 120.1(3)
C29 C28 H28 120.0
C27 C28 H28 120.0
C30 C29 C28 120.8(3)
C30 C29 H29 119.6
C28 C29 H29 119.6
C29 C30 C31 119.2(3)
C29 C30 H30 120.4
C31 C30 H30 120.4
C30 C31 C32 120.9(3)
C30 C31 H31 119.5
C32 C31 H31 119.5
C31 C32 C27 120.1(3)
C31 C32 H32 119.9
C27 C32 H32 119.9
C34 C33 C38 119.7(2)
C34 C33 P1 121.4(2)
C38 C33 P1 118.9(2)
C33 C34 C35 120.2(3)
C33 C34 H34 119.9
C35 C34 H34 119.9
C34 C35 C36 119.9(3)
C34 C35 H35 120.1
C36 C35 H35 120.1
C37 C36 C35 120.1(3)
C37 C36 H36 119.9
C35 C36 H36 119.9
C36 C37 C38 119.8(3)
C36 C37 H37 120.1
C38 C37 H37 120.1
C37 C38 C33 120.2(3)
C37 C38 H38 119.9
C33 C38 H38 119.9
C40 C39 C44 118.8(3)
C40 C39 P1 122.2(2)
C44 C39 P1 118.8(2)
C41 C40 C39 119.9(3)
C41 C40 H40 120.1
C39 C40 H40 120.1
C40 C41 C42 120.4(3)
C40 C41 H41 119.8
C42 C41 H41 119.8
C43 C42 C41 119.7(3)
C43 C42 H42 120.1
C41 C42 H42 120.1
C44 C43 C42 120.5(3)
C44 C43 H43 119.8
C42 C43 H43 119.8
C43 C44 C39 120.7(3)
C43 C44 H44 119.7
C39 C44 H44 119.7

loop_
_geom_bond_atom_site_label_1
_geom_bond_atom_site_label_2
_geom_bond_distance
Fe1 N4 2.027(2)
Fe1 N5 2.034(2)
Fe1 N6 2.058(2)
Fe1 N1 2.0701(19)
Fe1 N2 2.0873(19)
Fe1 N3 2.089(2)
S1 C18 1.633(3)
S2 C19 1.629(3)
S3 C20 1.619(3)
P1 C27 1.783(2)
P1 C21 1.789(3)
P1 C33 1.790(2)
P1 C39 1.794(2)
N1 C2 1.342(3)
N1 C6 1.348(3)
N2 C11 1.342(2)
N2 C7 1.343(3)
N3 C16 1.344(3)
N3 C12 1.348(3)
N4 C18 1.157(3)
N5 C19 1.155(3)
N6 C20 1.154(3)
C1 C17 1.534(3)
C1 C12 1.541(3)
C1 C2 1.543(3)
C1 C7 1.544(3)
C2 C3 1.380(3)
C3 C4 1.383(3)
C3 H3 0.9300
C4 C5 1.367(3)
C4 H4 0.9300
C5 C6 1.373(3)
C5 H5 0.9300
C6 H6 0.9300
C7 C8 1.375(3)
C8 C9 1.380(3)
C8 H8 0.9300
C9 C10 1.378(3)
C9 H9 0.9300
C10 C11 1.375(3)
C10 H10 0.9300
C11 H11 0.9300
C12 C13 1.382(3)
C13 C14 1.363(4)
C13 H13 0.9300
C14 C15 1.372(4)
C14 H14 0.9300
C15 C16 1.382(4)
C15 H15 0.9300
C16 H16 0.9300
C17 H17A 0.9600
C17 H17B 0.9600
C17 H17C 0.9600
C21 C26 1.386(3)
C21 C22 1.394(3)
C22 C23 1.389(4)
C22 H22 0.9300
C23 C24 1.356(4)
C23 H23 0.9300
C24 C25 1.366(4)
C24 H24 0.9300
C25 C26 1.387(3)
C25 H25 0.9300
C26 H26 0.9300
C27 C32 1.378(3)
C27 C28 1.396(3)
C28 C29 1.375(3)
C28 H28 0.9300
C29 C30 1.369(3)
C29 H29 0.9300
C30 C31 1.376(4)
C30 H30 0.9300
C31 C32 1.377(3)
C31 H31 0.9300
C32 H32 0.9300
C33 C34 1.377(3)
C33 C38 1.386(3)
C34 C35 1.383(3)
C34 H34 0.9300
C35 C36 1.388(3)
C35 H35 0.9300
C36 C37 1.374(3)
C36 H36 0.9300
C37 C38 1.386(3)
C37 H37 0.9300
C38 H38 0.9300
C39 C40 1.384(3)
C39 C44 1.390(3)
C40 C41 1.378(3)
C40 H40 0.9300
C41 C42 1.378(4)
C41 H41 0.9300
C42 C43 1.366(4)
C42 H42 0.9300
C43 C44 1.364(3)
C43 H43 0.9300
C44 H44 0.9300

loop_
_geom_torsion_atom_site_label_1
_geom_torsion_atom_site_label_2
_geom_torsion_atom_site_label_3
_geom_torsion_atom_site_label_4
_geom_torsion
C6 N1 C2 C3 2.4(3)
Fe1 N1 C2 C3 -177.40(17)
C6 N1 C2 C1 -175.90(18)
Fe1 N1 C2 C1 4.3(3)
C17 C1 C2 N1 178.5(2)
C12 C1 C2 N1 57.0(3)
C7 C1 C2 N1 -60.0(3)
C17 C1 C2 C3 0.1(3)
C12 C1 C2 C3 -121.3(2)
C7 C1 C2 C3 121.7(2)
N1 C2 C3 C4 -2.9(4)
C1 C2 C3 C4 175.3(2)
C2 C3 C4 C5 0.7(4)
C3 C4 C5 C6 1.9(4)
C2 N1 C6 C5 0.3(3)
Fe1 N1 C6 C5 -179.89(18)
C4 C5 C6 N1 -2.4(4)
C11 N2 C7 C8 1.9(3)
Fe1 N2 C7 C8 -168.19(17)
C11 N2 C7 C1 178.6(2)
Fe1 N2 C7 C1 8.5(3)
C17 C1 C7 N2 173.9(2)
C12 C1 C7 N2 -66.1(3)
C2 C1 C7 N2 52.3(3)
C17 C1 C7 C8 -9.5(3)
C12 C1 C7 C8 110.5(2)
C2 C1 C7 C8 -131.0(2)
N2 C7 C8 C9 0.1(4)
C1 C7 C8 C9 -176.5(2)
C7 C8 C9 C10 -1.9(4)
C8 C9 C10 C11 1.7(4)
C7 N2 C11 C10 -2.2(4)
Fe1 N2 C11 C10 168.3(2)
C9 C10 C11 N2 0.4(4)
C16 N3 C12 C13 2.8(4)
Fe1 N3 C12 C13 -175.31(17)
C16 N3 C12 C1 -175.8(2)
Fe1 N3 C12 C1 6.1(3)
C17 C1 C12 N3 176.6(2)
C2 C1 C12 N3 -62.6(3)
C7 C1 C12 N3 57.2(3)
C17 C1 C12 C13 -2.0(3)
C2 C1 C12 C13 118.8(2)
C7 C1 C12 C13 -121.4(2)
N3 C12 C13 C14 -2.5(4)
C1 C12 C13 C14 176.1(3)
C12 C13 C14 C15 0.1(5)
C13 C14 C15 C16 1.7(5)
C12 N3 C16 C15 -0.9(4)
Fe1 N3 C16 C15 177.3(2)
C14 C15 C16 N3 -1.4(5)
C27 P1 C21 C26 149.91(19)
C33 P1 C21 C26 -87.2(2)
C39 P1 C21 C26 30.0(2)
C27 P1 C21 C22 -30.1(2)
C33 P1 C21 C22 92.7(2)
C39 P1 C21 C22 -150.0(2)
C26 C21 C22 C23 -1.2(4)
P1 C21 C22 C23 178.8(2)
C21 C22 C23 C24 0.0(5)
C22 C23 C24 C25 0.4(5)
C23 C24 C25 C26 0.4(5)
C22 C21 C26 C25 2.1(4)
P1 C21 C26 C25 -177.97(19)
C24 C25 C26 C21 -1.7(4)
C21 P1 C27 C32 130.0(2)
C33 P1 C27 C32 7.0(2)
C39 P1 C27 C32 -110.9(2)
C21 P1 C27 C28 -52.4(2)
C33 P1 C27 C28 -175.4(2)
C39 P1 C27 C28 66.6(2)
C32 C27 C28 C29 1.7(4)
P1 C27 C28 C29 -176.0(2)
C27 C28 C29 C30 -2.2(4)
C28 C29 C30 C31 1.3(5)
C29 C30 C31 C32 0.2(5)
C30 C31 C32 C27 -0.6(4)
C28 C27 C32 C31 -0.3(4)
P1 C27 C32 C31 177.3(2)
C27 P1 C33 C34 115.2(2)
C21 P1 C33 C34 -5.9(2)
C39 P1 C33 C34 -124.6(2)
C27 P1 C33 C38 -65.5(2)
C21 P1 C33 C38 173.47(19)
C39 P1 C33 C38 54.8(2)
C38 C33 C34 C35 -0.5(4)
P1 C33 C34 C35 178.92(19)
C33 C34 C35 C36 0.2(4)
C34 C35 C36 C37 0.7(4)
C35 C36 C37 C38 -1.3(4)
C36 C37 C38 C33 1.0(4)
C34 C33 C38 C37 -0.1(4)
P1 C33 C38 C37 -179.5(2)
C27 P1 C39 C40 -22.8(2)
C21 P1 C39 C40 95.8(2)
C33 P1 C39 C40 -143.7(2)
C27 P1 C39 C44 162.6(2)
C21 P1 C39 C44 -78.8(2)
C33 P1 C39 C44 41.7(2)
C44 C39 C40 C41 0.1(4)
P1 C39 C40 C41 -174.4(2)
C39 C40 C41 C42 0.3(4)
C40 C41 C42 C43 -0.4(5)
C41 C42 C43 C44 -0.1(5)
C42 C43 C44 C39 0.6(5)
C40 C39 C44 C43 -0.6(4)
P1 C39 C44 C43 174.2(2)
